data_2241223
loop_
_publ_author_name
'Sheshadri, S. N.'
'Nagendra, P.'
'Siddaraju, B. P.'
'Hemakumar, K. H.'
'Byrappa, K.'
'Lokanath, N. K.'
'Madan Kumar, S.'

_publ_section_title
;
 Crystal structure of
 {[2-hydroxy-2-(3-methoxyphenyl)cyclohexyl]methyl}dimethylammonium
 benzoate
;
_journal_coeditor_code SJ5480
_journal_issue 11
_journal_name_full 'Acta Crystallographica Section E'
_journal_page_first o864
_journal_page_last o865
_journal_paper_doi 10.1107/S2056989015019362
_journal_volume 71
_journal_year 2015
_chemical_formula_iupac 'C16 H26 N O2 +, C7 H5 O2 -'
_chemical_formula_moiety 'C16 H26 N O2 +, C7 H5 O2 -'
_chemical_formula_sum 'C23 H31 N O4'
_chemical_formula_weight 385.49
_chemical_name_systematic
;
{[2-Hydroxy-2-(3-methoxyphenyl)cyclohexyl]methyl}dimethylammonium benzoate
;
_space_group_crystal_system triclinic
_space_group_IT_number 2
_space_group_name_Hall '-P 1'
_space_group_name_H-M_alt 'P -1'
_symmetry_space_group_name_Hall '-P 1'
_symmetry_space_group_name_H-M 'P -1'
_atom_sites_solution_hydrogens geom
_atom_sites_solution_primary direct
_audit_creation_method
;
Olex2 1.2
(compiled 2015.01.26 svn.r3150 for OlexSys, GUI svn.r4998)
;
_cell_angle_alpha 75.008(16)
_cell_angle_beta 89.79(2)
_cell_angle_gamma 76.493(16)
_cell_formula_units_Z 2
_cell_length_a 9.013(4)
_cell_length_b 9.767(4)
_cell_length_c 12.726(6)
_cell_measurement_reflns_used 5660
_cell_measurement_temperature 293
_cell_measurement_theta_max 29.5
_cell_measurement_theta_min 3.0
_cell_volume 1050.3(8)
_computing_cell_refinement
;
<i>CrystalClear SM Expert</i> (Rigaku, 2011)
;
_computing_data_collection
;
<i>CrystalClear SM Expert</i> (Rigaku, 2011)
;
_computing_data_reduction
;
<i>CrystalClear SM Expert</i> (Rigaku, 2011)
;
_computing_molecular_graphics
;
<i>OLEX2</i> (Dolomanov <i>et al.</i>,  2009) and Mercury (Macrae <i>et
al.</i>, 2008)
;
_computing_publication_material
;
<i>OLEX2</i> (Dolomanov <i>et al.</i>,  2009)
;
_computing_structure_refinement
;
SHELXL2014 (Sheldrick, 2015)
;
_computing_structure_solution
;
SHELXS97 (Sheldrick, 2008)
;
_diffrn_ambient_temperature 293.15
_diffrn_detector_area_resol_mean 28.5714
_diffrn_measured_fraction_theta_full 0.988
_diffrn_measured_fraction_theta_max 0.962
_diffrn_measurement_device 'AFC12 (Right): Kappa 3 circle'
_diffrn_measurement_device_type 'Rigaku Saturn724+'
_diffrn_measurement_method 'profile data from \w-scans'
_diffrn_radiation_monochromator Confocal
_diffrn_radiation_type MoK\a
_diffrn_radiation_wavelength 0.71075
_diffrn_reflns_av_R_equivalents 0.0293
_diffrn_reflns_limit_h_max 11
_diffrn_reflns_limit_h_min -12
_diffrn_reflns_limit_k_max 13
_diffrn_reflns_limit_k_min -13
_diffrn_reflns_limit_l_max 14
_diffrn_reflns_limit_l_min -17
_diffrn_reflns_number 11931
_diffrn_reflns_theta_full 25.242
_diffrn_reflns_theta_max 29.527
_diffrn_reflns_theta_min 3.024
_exptl_absorpt_coefficient_mu 0.083
_exptl_absorpt_correction_T_max 0.975
_exptl_absorpt_correction_T_min 0.955
_exptl_absorpt_correction_type multi-scan
_exptl_absorpt_process_details
;
(NUMABS; Rigaku 1999)
;
_exptl_crystal_colour colourless
_exptl_crystal_density_diffrn 1.219
_exptl_crystal_description block
_exptl_crystal_F_000 416
_exptl_crystal_size_max 0.55
_exptl_crystal_size_mid 0.51
_exptl_crystal_size_min 0.3
_refine_diff_density_max 0.166
_refine_diff_density_min -0.213
_refine_ls_extinction_method none
_refine_ls_goodness_of_fit_ref 1.031
_refine_ls_hydrogen_treatment constr
_refine_ls_matrix_type full
_refine_ls_number_parameters 257
_refine_ls_number_reflns 5660
_refine_ls_number_restraints 0
_refine_ls_restrained_S_all 1.031
_refine_ls_R_factor_all 0.0913
_refine_ls_R_factor_gt 0.0530
_refine_ls_shift/su_max 0.001
_refine_ls_shift/su_mean 0.000
_refine_ls_structure_factor_coef Fsqd
_refine_ls_weighting_details 'w=1/[\s^2^(Fo^2^)+(0.0598P)^2^] where P=(Fo^2^+2Fc^2^)/3'
_refine_ls_weighting_scheme calc
_refine_ls_wR_factor_gt 0.1173
_refine_ls_wR_factor_ref 0.1343
_reflns_number_gt 3504
_reflns_number_total 5660
_reflns_threshold_expression 'I > 2\s(I)'
_cod_data_source_file sj5480sup1.cif
_cod_data_source_block I
_cod_database_code 2241223
_shelx_space_group_comment
;
The symmetry employed for this shelxl refinement is uniquely defined
by the following loop, which should always be used as a source of
symmetry information in preference to the above space-group names.
They are only intended as comments.
;
_shelx_estimated_absorpt_t_min 0.956
_shelx_estimated_absorpt_t_max 0.976

loop_
_space_group_symop_operation_xyz
'x, y, z'
'-x, -y, -z'

loop_
_atom_site_type_symbol
_atom_site_label
_atom_site_fract_x
_atom_site_fract_y
_atom_site_fract_z
_atom_site_U_iso_or_equiv
_atom_site_adp_type
_atom_site_calc_flag
_atom_site_occupancy
C C1 0.51600(17) 0.30154(17) 0.58415(12) 0.0418(4) Uani d 1
C C2 0.39216(17) 0.38352(18) 0.62190(13) 0.0502(4) Uani d 1
H H2 0.2941 0.3959 0.5925 0.060 Uiso calc 1
C C3 0.41457(17) 0.44717(17) 0.70353(14) 0.0520(4) Uani d 1
H H3 0.3314 0.5032 0.7290 0.062 Uiso calc 1
C C4 0.56018(16) 0.42788(16) 0.74757(13) 0.0448(4) Uani d 1
H H4 0.5738 0.4708 0.8029 0.054 Uiso calc 1
C C5 0.68653(15) 0.34553(14) 0.71072(11) 0.0332(3) Uani d 1
C C6 0.66294(15) 0.28320(15) 0.62715(11) 0.0366(3) Uani d 1
H H6 0.7459 0.2291 0.6001 0.044 Uiso calc 1
C C8 0.6071(2) 0.1648(2) 0.45646(15) 0.0697(5) Uani d 1
H H8A 0.5688 0.1311 0.4000 0.104 Uiso calc 1
H H8B 0.6659 0.0829 0.5111 0.104 Uiso calc 1
H H8C 0.6707 0.2297 0.4258 0.104 Uiso calc 1
C C9 0.84766(14) 0.31719(13) 0.76345(10) 0.0310(3) Uani d 1
C C11 0.85527(17) 0.21038(15) 0.87622(11) 0.0406(3) Uani d 1
H H11A 0.7688 0.2473 0.9152 0.049 Uiso calc 1
H H11B 0.8451 0.1174 0.8670 0.049 Uiso calc 1
C C12 1.00060(18) 0.18474(16) 0.94543(12) 0.0465(4) Uani d 1
H H12A 1.0865 0.1338 0.9130 0.056 Uiso calc 1
H H12B 0.9923 0.1239 1.0176 0.056 Uiso calc 1
C C13 1.0282(2) 0.32939(16) 0.95426(12) 0.0491(4) Uani d 1
H H13A 0.9471 0.3760 0.9929 0.059 Uiso calc 1
H H13B 1.1243 0.3118 0.9954 0.059 Uiso calc 1
C C14 1.03296(17) 0.42967(16) 0.84145(11) 0.0417(4) Uani d 1
H H14A 1.1171 0.3845 0.8044 0.050 Uiso calc 1
H H14B 1.0512 0.5210 0.8486 0.050 Uiso calc 1
C C15 0.88435(15) 0.46093(13) 0.77334(10) 0.0317(3) Uani d 1
H H15 0.8016 0.5100 0.8107 0.038 Uiso calc 1
C C16 0.88662(16) 0.56049(14) 0.65994(10) 0.0358(3) Uani d 1
H H16A 0.9709 0.5144 0.6235 0.043 Uiso calc 1
H H16B 0.7929 0.5688 0.6190 0.043 Uiso calc 1
C C18 0.77644(17) 0.79335(16) 0.70698(14) 0.0508(4) Uani d 1
H H18A 0.6805 0.8004 0.6709 0.076 Uiso calc 1
H H18B 0.7905 0.8896 0.7005 0.076 Uiso calc 1
H H18C 0.7767 0.7434 0.7826 0.076 Uiso calc 1
C C19 0.9145(2) 0.79324(17) 0.54203(12) 0.0572(5) Uani d 1
H H19A 0.9985 0.7395 0.5112 0.086 Uiso calc 1
H H19B 0.9315 0.8870 0.5410 0.086 Uiso calc 1
H H19C 0.8215 0.8062 0.5001 0.086 Uiso calc 1
N N17 0.90203(13) 0.71131(11) 0.65610(9) 0.0337(3) Uani d 1
H H17 0.9976 0.7013 0.6970 0.040 Uiso calc 1
O O7 0.48324(13) 0.23977(15) 0.50425(10) 0.0642(3) Uani d 1
O O10 0.96103(10) 0.26098(10) 0.69699(8) 0.0372(2) Uani d 1
H H10 0.9774 0.1717 0.7133 0.056 Uiso calc 1
C C20 0.38473(18) 0.75688(18) 0.88067(13) 0.0492(4) Uani d 1
H H20 0.3598 0.6668 0.8964 0.059 Uiso calc 1
C C21 0.29160(16) 0.87614(15) 0.80738(11) 0.0376(3) Uani d 1
C C22 0.33245(18) 1.00897(17) 0.78461(12) 0.0471(4) Uani d 1
H H22 0.2706 1.0903 0.7362 0.056 Uiso calc 1
C C23 0.4632(2) 1.0218(2) 0.83276(14) 0.0564(4) Uani d 1
H H23 0.4902 1.1110 0.8155 0.068 Uiso calc 1
C C24 0.5540(2) 0.9031(2) 0.90636(14) 0.0595(5) Uani d 1
H H24 0.6417 0.9121 0.9396 0.071 Uiso calc 1
C C25 0.51482(19) 0.7706(2) 0.93080(13) 0.0597(5) Uani d 1
H H25 0.5757 0.6903 0.9809 0.072 Uiso calc 1
C C26 0.15086(16) 0.86086(15) 0.75316(12) 0.0385(3) Uani d 1
O O27 0.05139(13) 0.97122(11) 0.70637(10) 0.0600(3) Uani d 1
O O28 0.14406(12) 0.73144(11) 0.75774(9) 0.0529(3) Uani d 1

loop_
_atom_site_aniso_label
_atom_site_aniso_U_11
_atom_site_aniso_U_22
_atom_site_aniso_U_33
_atom_site_aniso_U_12
_atom_site_aniso_U_13
_atom_site_aniso_U_23
C1 0.0387(8) 0.0477(9) 0.0414(8) -0.0137(7) 0.0007(7) -0.0132(7)
C2 0.0321(8) 0.0561(10) 0.0601(10) -0.0087(7) -0.0010(7) -0.0132(8)
C3 0.0344(8) 0.0496(9) 0.0740(12) -0.0053(7) 0.0125(8) -0.0245(8)
C4 0.0378(8) 0.0443(9) 0.0602(10) -0.0115(7) 0.0102(7) -0.0262(7)
C5 0.0323(7) 0.0281(7) 0.0405(8) -0.0102(5) 0.0069(6) -0.0088(6)
C6 0.0330(7) 0.0382(7) 0.0400(8) -0.0092(6) 0.0056(6) -0.0123(6)
C8 0.0581(11) 0.0930(15) 0.0678(12) -0.0084(10) -0.0036(9) -0.0474(11)
C9 0.0315(7) 0.0276(6) 0.0357(7) -0.0079(5) 0.0060(6) -0.0110(5)
C11 0.0485(9) 0.0320(7) 0.0422(8) -0.0154(6) 0.0049(7) -0.0066(6)
C12 0.0566(10) 0.0363(8) 0.0421(8) -0.0103(7) -0.0034(7) -0.0031(6)
C13 0.0608(10) 0.0446(9) 0.0418(8) -0.0145(8) -0.0104(8) -0.0094(7)
C14 0.0459(8) 0.0378(8) 0.0459(8) -0.0181(7) -0.0024(7) -0.0117(6)
C15 0.0373(7) 0.0265(6) 0.0340(7) -0.0107(5) 0.0048(6) -0.0103(5)
C16 0.0453(8) 0.0308(7) 0.0353(7) -0.0145(6) 0.0059(6) -0.0109(6)
C18 0.0457(9) 0.0358(8) 0.0688(11) -0.0039(7) 0.0084(8) -0.0157(8)
C19 0.0827(13) 0.0446(9) 0.0448(9) -0.0267(9) 0.0087(9) -0.0026(7)
N17 0.0359(6) 0.0283(6) 0.0367(6) -0.0095(5) 0.0029(5) -0.0068(5)
O7 0.0439(7) 0.0989(10) 0.0628(7) -0.0173(6) -0.0012(6) -0.0441(7)
O10 0.0351(5) 0.0303(5) 0.0485(6) -0.0063(4) 0.0100(4) -0.0159(4)
C20 0.0484(9) 0.0480(9) 0.0520(9) -0.0139(7) 0.0082(8) -0.0130(7)
C21 0.0389(8) 0.0382(8) 0.0414(8) -0.0117(6) 0.0102(7) -0.0181(6)
C22 0.0516(9) 0.0422(9) 0.0537(9) -0.0166(7) 0.0031(8) -0.0189(7)
C23 0.0552(10) 0.0590(11) 0.0692(11) -0.0273(9) 0.0082(9) -0.0298(9)
C24 0.0468(10) 0.0835(14) 0.0627(11) -0.0240(10) 0.0060(9) -0.0373(10)
C25 0.0486(10) 0.0716(12) 0.0551(10) -0.0090(9) -0.0020(8) -0.0146(9)
C26 0.0404(8) 0.0322(7) 0.0480(9) -0.0109(6) 0.0092(7) -0.0180(6)
O27 0.0577(7) 0.0345(6) 0.0870(8) -0.0044(5) -0.0161(7) -0.0205(6)
O28 0.0441(6) 0.0321(5) 0.0852(8) -0.0119(5) -0.0046(6) -0.0178(5)

loop_
_atom_type_symbol
_atom_type_description
_atom_type_scat_dispersion_real
_atom_type_scat_dispersion_imag
_atom_type_scat_source
C C 0.0033 0.0016 'International Tables Vol C Tables 4.2.6.8 and 6.1.1.4'
H H 0.0000 0.0000 'International Tables Vol C Tables 4.2.6.8 and 6.1.1.4'
N N 0.0061 0.0033 'International Tables Vol C Tables 4.2.6.8 and 6.1.1.4'
O O 0.0106 0.0060 'International Tables Vol C Tables 4.2.6.8 and 6.1.1.4'

loop_
_geom_angle_atom_site_label_1
_geom_angle_atom_site_label_2
_geom_angle_atom_site_label_3
_geom_angle
C2 C1 C6 120.59(14)
O7 C1 C2 115.75(14)
O7 C1 C6 123.65(14)
C1 C2 H2 120.2
C1 C2 C3 119.53(14)
C3 C2 H2 120.2
C2 C3 H3 119.9
C2 C3 C4 120.17(15)
C4 C3 H3 119.9
C3 C4 H4 119.4
C3 C4 C5 121.20(14)
C5 C4 H4 119.4
C4 C5 C6 118.22(13)
C4 C5 C9 121.36(12)
C6 C5 C9 120.36(12)
C1 C6 C5 120.28(13)
C1 C6 H6 119.9
C5 C6 H6 119.9
H8A C8 H8B 109.5
H8A C8 H8C 109.5
H8B C8 H8C 109.5
O7 C8 H8A 109.5
O7 C8 H8B 109.5
O7 C8 H8C 109.5
C5 C9 C15 111.34(10)
C11 C9 C5 107.75(10)
C11 C9 C15 110.47(11)
O10 C9 C5 110.85(11)
O10 C9 C11 111.47(11)
O10 C9 C15 105.01(10)
C9 C11 H11A 108.6
C9 C11 H11B 108.6
H11A C11 H11B 107.6
C12 C11 C9 114.67(12)
C12 C11 H11A 108.6
C12 C11 H11B 108.6
C11 C12 H12A 109.6
C11 C12 H12B 109.6
C11 C12 C13 110.42(12)
H12A C12 H12B 108.1
C13 C12 H12A 109.6
C13 C12 H12B 109.6
C12 C13 H13A 109.6
C12 C13 H13B 109.6
H13A C13 H13B 108.1
C14 C13 C12 110.39(12)
C14 C13 H13A 109.6
C14 C13 H13B 109.6
C13 C14 H14A 109.3
C13 C14 H14B 109.3
C13 C14 C15 111.70(12)
H14A C14 H14B 107.9
C15 C14 H14A 109.3
C15 C14 H14B 109.3
C9 C15 H15 107.9
C14 C15 C9 110.98(11)
C14 C15 H15 107.9
C16 C15 C9 109.26(10)
C16 C15 C14 112.67(11)
C16 C15 H15 107.9
C15 C16 H16A 108.4
C15 C16 H16B 108.4
H16A C16 H16B 107.5
N17 C16 C15 115.49(10)
N17 C16 H16A 108.4
N17 C16 H16B 108.4
H18A C18 H18B 109.5
H18A C18 H18C 109.5
H18B C18 H18C 109.5
N17 C18 H18A 109.5
N17 C18 H18B 109.5
N17 C18 H18C 109.5
H19A C19 H19B 109.5
H19A C19 H19C 109.5
H19B C19 H19C 109.5
N17 C19 H19A 109.5
N17 C19 H19B 109.5
N17 C19 H19C 109.5
C16 N17 H17 107.6
C18 N17 C16 112.99(11)
C18 N17 C19 110.77(12)
C18 N17 H17 107.6
C19 N17 C16 110.13(10)
C19 N17 H17 107.6
C1 O7 C8 117.87(12)
C9 O10 H10 109.5
C21 C20 H20 119.7
C21 C20 C25 120.58(16)
C25 C20 H20 119.7
C20 C21 C22 118.47(14)
C20 C21 C26 120.42(13)
C22 C21 C26 121.10(13)
C21 C22 H22 119.5
C23 C22 C21 120.94(15)
C23 C22 H22 119.5
C22 C23 H23 119.9
C24 C23 C22 120.10(16)
C24 C23 H23 119.9
C23 C24 H24 120.1
C23 C24 C25 119.87(16)
C25 C24 H24 120.1
C20 C25 H25 120.0
C24 C25 C20 120.03(16)
C24 C25 H25 120.0
O27 C26 C21 120.10(13)
O27 C26 O28 124.15(14)
O28 C26 C21 115.75(13)

loop_
_geom_bond_atom_site_label_1
_geom_bond_atom_site_label_2
_geom_bond_distance
C1 C2 1.377(2)
C1 C6 1.389(2)
C1 O7 1.3739(19)
C2 H2 0.9300
C2 C3 1.379(2)
C3 H3 0.9300
C3 C4 1.381(2)
C4 H4 0.9300
C4 C5 1.3881(18)
C5 C6 1.3944(19)
C5 C9 1.5359(19)
C6 H6 0.9300
C8 H8A 0.9600
C8 H8B 0.9600
C8 H8C 0.9600
C8 O7 1.4126(19)
C9 C11 1.5314(19)
C9 C15 1.5507(18)
C9 O10 1.4257(15)
C11 H11A 0.9700
C11 H11B 0.9700
C11 C12 1.515(2)
C12 H12A 0.9700
C12 H12B 0.9700
C12 C13 1.522(2)
C13 H13A 0.9700
C13 H13B 0.9700
C13 C14 1.521(2)
C14 H14A 0.9700
C14 H14B 0.9700
C14 C15 1.5229(19)
C15 H15 0.9800
C15 C16 1.5204(18)
C16 H16A 0.9700
C16 H16B 0.9700
C16 N17 1.5000(17)
C18 H18A 0.9600
C18 H18B 0.9600
C18 H18C 0.9600
C18 N17 1.4771(17)
C19 H19A 0.9600
C19 H19B 0.9600
C19 H19C 0.9600
C19 N17 1.4833(18)
N17 H17 0.9800
O10 H10 0.8200
C20 H20 0.9300
C20 C21 1.385(2)
C20 C25 1.386(2)
C21 C22 1.389(2)
C21 C26 1.502(2)
C22 H22 0.9300
C22 C23 1.376(2)
C23 H23 0.9300
C23 C24 1.376(2)
C24 H24 0.9300
C24 C25 1.379(2)
C25 H25 0.9300
C26 O27 1.2412(17)
C26 O28 1.2661(17)

loop_
_geom_hbond_atom_site_label_D
_geom_hbond_atom_site_label_H
_geom_hbond_atom_site_label_A
_geom_hbond_site_symmetry_A
_geom_hbond_distance_DH
_geom_hbond_distance_HA
_geom_hbond_distance_DA
_geom_hbond_angle_DHA
C6 H6 O10 . 0.93 2.42 2.775(2) 102
C14 H14B O28 1_655 0.97 2.41 3.251(2) 144
N17 H17 O28 1_655 0.98 1.65 2.6120(18) 165
O10 H10 O27 1_645 0.82 1.94 2.7269(17) 161
C23 H23 Cg1 1_565 0.93 2.83 3.684(3) 153

loop_
_geom_torsion_atom_site_label_1
_geom_torsion_atom_site_label_2
_geom_torsion_atom_site_label_3
_geom_torsion_atom_site_label_4
_geom_torsion
C1 C2 C3 C4 -0.4(2)
C2 C1 C6 C5 1.2(2)
C2 C1 O7 C8 174.83(15)
C2 C3 C4 C5 0.4(2)
C3 C4 C5 C6 0.4(2)
C3 C4 C5 C9 -176.79(13)
C4 C5 C6 C1 -1.23(19)
C4 C5 C9 C11 71.47(15)
C4 C5 C9 C15 -49.81(16)
C4 C5 C9 O10 -166.32(11)
C5 C9 C11 C12 -172.82(11)
C5 C9 C15 C14 171.00(10)
C5 C9 C15 C16 -64.15(13)
C6 C1 C2 C3 -0.3(2)
C6 C1 O7 C8 -6.0(2)
C6 C5 C9 C11 -105.71(14)
C6 C5 C9 C15 133.01(13)
C6 C5 C9 O10 16.51(16)
C9 C5 C6 C1 176.03(12)
C9 C11 C12 C13 53.62(16)
C9 C15 C16 N17 172.96(11)
C11 C9 C15 C14 51.32(14)
C11 C9 C15 C16 176.17(11)
C11 C12 C13 C14 -56.17(17)
C12 C13 C14 C15 59.28(17)
C13 C14 C15 C9 -56.84(15)
C13 C14 C15 C16 -179.74(12)
C14 C15 C16 N17 -63.19(16)
C15 C9 C11 C12 -51.00(15)
C15 C16 N17 C18 -59.79(16)
C15 C16 N17 C19 175.76(12)
O7 C1 C2 C3 178.80(14)
O7 C1 C6 C5 -177.88(13)
O10 C9 C11 C12 65.34(15)
O10 C9 C15 C14 -68.97(13)
O10 C9 C15 C16 55.87(13)
C20 C21 C22 C23 0.7(2)
C20 C21 C26 O27 164.70(14)
C20 C21 C26 O28 -16.30(19)
C21 C20 C25 C24 -1.2(2)
C21 C22 C23 C24 -1.4(2)
C22 C21 C26 O27 -16.0(2)
C22 C21 C26 O28 163.00(13)
C22 C23 C24 C25 0.8(2)
C23 C24 C25 C20 0.5(2)
C25 C20 C21 C22 0.6(2)
C25 C20 C21 C26 179.94(13)
C26 C21 C22 C23 -178.64(13)

_cod_database_fobs_code 2241223
